data_7125843
loop_
_publ_author_name
'Vr\'ana, Jan'
'Samsonov, Maksim A.'
'N\<emec, Vlastimil'
'R\%u\<Zi\<cka, Ale\<s'

_publ_section_title
;
 Access to the most sterically crowded anilines via non-catalysed C-C
 coupling reactions.
;
_journal_issue 16
_journal_name_full 'Chemical communications (Cambridge, England)'
_journal_page_first 2487
_journal_page_last 2490
_journal_paper_doi 10.1039/c9cc09497k
_journal_volume 56
_journal_year 2020
_chemical_formula_sum 'C42 H47 N'
_chemical_formula_weight 565.80
_space_group_crystal_system triclinic
_space_group_IT_number 2
_space_group_name_Hall '-P 1'
_space_group_name_H-M_alt 'P -1'
_atom_sites_solution_hydrogens mixed
_atom_sites_solution_primary dual
_atom_sites_solution_secondary difmap
_audit_creation_method SHELXL-2017/1
_audit_update_record
;
2019-09-30 deposited with the CCDC.	2020-01-21 downloaded from the CCDC.
;
_cell_angle_alpha 85.9667(13)
_cell_angle_beta 87.0612(15)
_cell_angle_gamma 88.1823(14)
_cell_formula_units_Z 2
_cell_length_a 6.3152(2)
_cell_length_b 10.7638(3)
_cell_length_c 24.7246(8)
_cell_measurement_reflns_used 9953
_cell_measurement_temperature 150(2)
_cell_measurement_theta_max 28.35
_cell_measurement_theta_min 2.43
_cell_volume 1673.63(9)
_computing_cell_refinement 'APEX3 v2016.9-0 (Bruker AXS)'
_computing_data_collection 'Bruker Instrument Service vV6.2.3'
_computing_data_reduction 'SAINT V8.37A (Bruker AXS Inc., 2015)'
_computing_molecular_graphics 'Bruker SHELXTL'
_computing_publication_material 'Bruker SHELXTL'
_computing_structure_refinement 'SHELXL-2017/1 (Sheldrick, 2017)'
_computing_structure_solution 'XT, VERSION 2014/5'
_diffrn_ambient_temperature 150(2)
_diffrn_detector_area_resol_mean 10.4167
_diffrn_measured_fraction_theta_full 0.993
_diffrn_measured_fraction_theta_max 0.992
_diffrn_measurement_device_type 'Bruker D8 - Venture'
_diffrn_measurement_method '\f and \w scans to fill the Ewald sphere'
_diffrn_radiation_type MoK\a
_diffrn_radiation_wavelength 0.71073
_diffrn_reflns_av_R_equivalents 0.0456
_diffrn_reflns_av_unetI/netI 0.0283
_diffrn_reflns_Laue_measured_fraction_full 0.993
_diffrn_reflns_Laue_measured_fraction_max 0.992
_diffrn_reflns_limit_h_max 8
_diffrn_reflns_limit_h_min -8
_diffrn_reflns_limit_k_max 14
_diffrn_reflns_limit_k_min -14
_diffrn_reflns_limit_l_max 32
_diffrn_reflns_limit_l_min -32
_diffrn_reflns_number 53939
_diffrn_reflns_point_group_measured_fraction_full 0.993
_diffrn_reflns_point_group_measured_fraction_max 0.992
_diffrn_reflns_theta_full 25.242
_diffrn_reflns_theta_max 28.381
_diffrn_reflns_theta_min 2.430
_diffrn_source 'sealed X-ray tube'
_exptl_absorpt_coefficient_mu 0.064
_exptl_absorpt_correction_T_max 0.9593
_exptl_absorpt_correction_T_min 0.8154
_exptl_absorpt_correction_type multi-scan
_exptl_absorpt_process_details
;
SADABS-2016/2 - Bruker AXS area detector
scaling and absorption correction
;
_exptl_crystal_colour colorless
_exptl_crystal_density_diffrn 1.123
_exptl_crystal_description prism
_exptl_crystal_F_000 612
_exptl_crystal_size_max 0.506
_exptl_crystal_size_mid 0.371
_exptl_crystal_size_min 0.246
_refine_diff_density_max 0.290
_refine_diff_density_min -0.236
_refine_diff_density_rms 0.043
_refine_ls_extinction_method none
_refine_ls_goodness_of_fit_ref 1.022
_refine_ls_hydrogen_treatment mixed
_refine_ls_matrix_type full
_refine_ls_number_parameters 406
_refine_ls_number_reflns 8344
_refine_ls_number_restraints 0
_refine_ls_restrained_S_all 1.022
_refine_ls_R_factor_all 0.0620
_refine_ls_R_factor_gt 0.0523
_refine_ls_shift/su_max 0.000
_refine_ls_shift/su_mean 0.000
_refine_ls_structure_factor_coef Fsqd
_refine_ls_weighting_details 'w=1/[\s^2^(Fo^2^)+(0.0634P)^2^+0.7984P] where P=(Fo^2^+2Fc^2^)/3'
_refine_ls_weighting_scheme calc
_refine_ls_wR_factor_gt 0.1320
_refine_ls_wR_factor_ref 0.1384
_reflns_Friedel_coverage 0.000
_reflns_number_gt 7123
_reflns_number_total 8344
_reflns_threshold_expression 'I > 2\s(I)'
_cod_data_source_file c9cc09497k2.cif
_cod_data_source_block jvr190924N1a
_cod_depositor_comments 'Adding full bibliography for 7125838--7125846.cif.'
_cod_database_code 7125843
_shelx_shelxl_version_number 2017/1
_shelx_space_group_comment
;
The symmetry employed for this shelxl refinement is uniquely defined
by the following loop, which should always be used as a source of
symmetry information in preference to the above space-group names.
They are only intended as comments.
;
_shelx_estimated_absorpt_t_min 0.969
_shelx_estimated_absorpt_t_max 0.985
_exptl_absorpt_special_details
;
The ratio of minimum to maximum
apparent transmission was 0.850
;

loop_
_space_group_symop_operation_xyz
'x, y, z'
'-x, -y, -z'

loop_
_atom_site_label
_atom_site_type_symbol
_atom_site_fract_x
_atom_site_fract_y
_atom_site_fract_z
_atom_site_U_iso_or_equiv
_atom_site_adp_type
_atom_site_occupancy
_atom_site_site_symmetry_order
_atom_site_calc_flag
_atom_site_refinement_flags_posn
_atom_site_refinement_flags_adp
N1 N 0.95033(17) 0.78287(10) 0.24289(4) 0.0221(2) Uani 1 1 d . .
H1 H 0.939(3) 0.8537(16) 0.2582(7) 0.027(4) Uiso 1 1 d . .
H2 H 0.947(3) 0.7949(16) 0.2071(8) 0.035(4) Uiso 1 1 d . .
C1 C 0.80591(18) 0.69417(10) 0.26504(4) 0.0163(2) Uani 1 1 d . .
C2 C 0.72219(17) 0.70053(10) 0.31919(4) 0.0155(2) Uani 1 1 d . .
C3 C 0.56588(18) 0.61782(11) 0.33809(5) 0.0182(2) Uani 1 1 d . .
H3 H 0.505621 0.622773 0.373903 0.022 Uiso 1 1 calc R U
C4 C 0.49580(19) 0.52841(11) 0.30606(5) 0.0207(2) Uani 1 1 d . .
H4 H 0.384188 0.475475 0.319159 0.025 Uiso 1 1 calc R U
C5 C 0.59016(18) 0.51691(11) 0.25467(5) 0.0182(2) Uani 1 1 d . .
H5 H 0.546095 0.453212 0.233386 0.022 Uiso 1 1 calc R U
C6 C 0.74771(17) 0.59646(10) 0.23362(4) 0.0157(2) Uani 1 1 d . .
C7 C 0.85856(18) 0.57686(11) 0.17743(5) 0.0178(2) Uani 1 1 d . .
C8 C 1.10055(19) 0.55851(13) 0.18452(6) 0.0264(3) Uani 1 1 d . .
H8A H 1.167929 0.525019 0.151825 0.040 Uiso 1 1 calc R U
H8B H 1.124820 0.500098 0.215960 0.040 Uiso 1 1 calc R U
H8C H 1.161704 0.638812 0.190248 0.040 Uiso 1 1 calc R U
C9 C 0.77787(19) 0.45872(11) 0.15372(5) 0.0197(2) Uani 1 1 d . .
C10 C 0.8627(2) 0.34116(12) 0.16910(5) 0.0255(3) Uani 1 1 d . .
H10 H 0.970673 0.334044 0.194616 0.031 Uiso 1 1 calc R U
C11 C 0.7929(2) 0.23342(12) 0.14788(6) 0.0296(3) Uani 1 1 d . .
C12 C 0.6336(2) 0.24510(13) 0.11108(6) 0.0314(3) Uani 1 1 d . .
H12 H 0.585598 0.172486 0.096319 0.038 Uiso 1 1 calc R U
C13 C 0.5428(2) 0.35995(13) 0.09533(6) 0.0292(3) Uani 1 1 d . .
C14 C 0.6175(2) 0.46624(12) 0.11656(5) 0.0234(3) Uani 1 1 d . .
H14 H 0.558026 0.545564 0.105483 0.028 Uiso 1 1 calc R U
C15 C 0.8914(3) 0.10799(14) 0.16437(8) 0.0444(4) Uani 1 1 d . .
H15A H 0.837244 0.044846 0.142370 0.067 Uiso 1 1 calc R U
H15B H 0.855032 0.086413 0.202819 0.067 Uiso 1 1 calc R U
H15C H 1.045862 0.111147 0.158635 0.067 Uiso 1 1 calc R U
C16 C 0.3663(3) 0.37156(18) 0.05599(7) 0.0470(4) Uani 1 1 d . .
H16A H 0.356269 0.457419 0.040089 0.070 Uiso 1 1 calc R U
H16B H 0.231606 0.349991 0.075311 0.070 Uiso 1 1 calc R U
H16C H 0.396569 0.314791 0.027097 0.070 Uiso 1 1 calc R U
C17 C 0.81102(19) 0.68754(11) 0.13659(5) 0.0198(2) Uani 1 1 d . .
C18 C 0.9405(2) 0.70892(13) 0.08960(5) 0.0271(3) Uani 1 1 d . .
H18 H 1.067128 0.660004 0.084888 0.033 Uiso 1 1 calc R U
C19 C 0.8881(2) 0.80033(14) 0.04953(5) 0.0321(3) Uani 1 1 d . .
C20 C 0.7028(3) 0.87132(13) 0.05662(5) 0.0318(3) Uani 1 1 d . .
H20 H 0.665467 0.933243 0.029194 0.038 Uiso 1 1 calc R U
C21 C 0.5702(2) 0.85353(12) 0.10323(5) 0.0257(3) Uani 1 1 d . .
C22 C 0.6274(2) 0.76154(11) 0.14279(5) 0.0211(2) Uani 1 1 d . .
H22 H 0.538899 0.748969 0.174816 0.025 Uiso 1 1 calc R U
C23 C 1.0322(3) 0.81900(19) -0.00096(6) 0.0481(5) Uani 1 1 d . .
H23A H 0.966985 0.880731 -0.026516 0.072 Uiso 1 1 calc R U
H23B H 1.053638 0.739746 -0.017973 0.072 Uiso 1 1 calc R U
H23C H 1.169236 0.848631 0.008887 0.072 Uiso 1 1 calc R U
C24 C 0.3693(2) 0.92990(13) 0.11136(6) 0.0345(3) Uani 1 1 d . .
H24A H 0.249245 0.874417 0.117985 0.052 Uiso 1 1 calc R U
H24B H 0.346899 0.985062 0.078783 0.052 Uiso 1 1 calc R U
H24C H 0.380647 0.980035 0.142618 0.052 Uiso 1 1 calc R U
C25 C 0.80941(18) 0.79258(11) 0.35747(5) 0.0171(2) Uani 1 1 d . .
C26 C 1.04976(19) 0.76152(13) 0.36217(5) 0.0254(3) Uani 1 1 d . .
H26A H 1.102136 0.802490 0.392824 0.038 Uiso 1 1 calc R U
H26B H 1.126951 0.791316 0.328594 0.038 Uiso 1 1 calc R U
H26C H 1.071939 0.671158 0.368042 0.038 Uiso 1 1 calc R U
C27 C 0.69839(18) 0.77551(11) 0.41479(5) 0.0182(2) Uani 1 1 d . .
C28 C 0.52243(19) 0.84935(12) 0.43011(5) 0.0204(2) Uani 1 1 d . .
H28 H 0.471464 0.912734 0.404963 0.025 Uiso 1 1 calc R U
C29 C 0.4195(2) 0.83267(13) 0.48125(5) 0.0245(3) Uani 1 1 d . .
C30 C 0.4961(2) 0.74016(14) 0.51793(5) 0.0285(3) Uani 1 1 d . .
H30 H 0.428433 0.728653 0.553060 0.034 Uiso 1 1 calc R U
C31 C 0.6694(2) 0.66447(13) 0.50415(5) 0.0282(3) Uani 1 1 d . .
C32 C 0.7688(2) 0.68313(12) 0.45261(5) 0.0246(3) Uani 1 1 d . .
H32 H 0.887664 0.631478 0.443027 0.030 Uiso 1 1 calc R U
C33 C 0.2288(2) 0.91300(15) 0.49609(6) 0.0349(3) Uani 1 1 d . .
H33A H 0.228739 0.928436 0.534687 0.052 Uiso 1 1 calc R U
H33B H 0.099327 0.870345 0.489004 0.052 Uiso 1 1 calc R U
H33C H 0.234325 0.992521 0.474250 0.052 Uiso 1 1 calc R U
C34 C 0.7489(3) 0.56219(16) 0.54373(6) 0.0429(4) Uani 1 1 d . .
H34A H 0.902445 0.568377 0.546352 0.064 Uiso 1 1 calc R U
H34B H 0.717481 0.480916 0.530967 0.064 Uiso 1 1 calc R U
H34C H 0.678200 0.570965 0.579538 0.064 Uiso 1 1 calc R U
C35 C 0.7712(2) 0.92906(11) 0.33661(5) 0.0209(2) Uani 1 1 d . .
C36 C 0.6016(2) 0.96381(12) 0.30423(5) 0.0244(3) Uani 1 1 d . .
H36 H 0.515592 0.901139 0.292412 0.029 Uiso 1 1 calc R U
C37 C 0.5556(3) 1.08837(14) 0.28887(6) 0.0353(3) Uani 1 1 d . .
C38 C 0.6822(3) 1.17896(14) 0.30679(7) 0.0447(4) Uani 1 1 d . .
H38 H 0.651299 1.264217 0.296843 0.054 Uiso 1 1 calc R U
C39 C 0.8521(3) 1.14794(14) 0.33875(7) 0.0410(4) Uani 1 1 d . .
C40 C 0.8966(2) 1.02284(13) 0.35314(6) 0.0302(3) Uani 1 1 d . .
H40 H 1.014359 1.000767 0.374593 0.036 Uiso 1 1 calc R U
C41 C 0.9878(4) 1.24778(18) 0.35854(9) 0.0661(7) Uani 1 1 d . .
H41A H 1.135975 1.217926 0.358794 0.099 Uiso 1 1 calc R U
H41B H 0.938134 1.266462 0.395372 0.099 Uiso 1 1 calc R U
H41C H 0.976821 1.323412 0.334243 0.099 Uiso 1 1 calc R U
C42 C 0.3741(3) 1.12266(18) 0.25288(7) 0.0507(5) Uani 1 1 d . .
H42A H 0.306566 1.201181 0.263377 0.076 Uiso 1 1 calc R U
H42B H 0.270001 1.056645 0.256892 0.076 Uiso 1 1 calc R U
H42C H 0.427929 1.132452 0.214979 0.076 Uiso 1 1 calc R U

loop_
_atom_site_aniso_label
_atom_site_aniso_U_11
_atom_site_aniso_U_22
_atom_site_aniso_U_33
_atom_site_aniso_U_23
_atom_site_aniso_U_13
_atom_site_aniso_U_12
N1 0.0265(5) 0.0235(5) 0.0168(5) -0.0055(4) 0.0055(4) -0.0104(4)
C1 0.0151(5) 0.0181(5) 0.0158(5) -0.0016(4) 0.0007(4) -0.0017(4)
C2 0.0154(5) 0.0166(5) 0.0146(5) -0.0026(4) -0.0010(4) 0.0013(4)
C3 0.0185(5) 0.0206(5) 0.0150(5) -0.0009(4) 0.0020(4) -0.0002(4)
C4 0.0210(6) 0.0207(6) 0.0205(6) -0.0012(4) 0.0036(4) -0.0061(4)
C5 0.0191(5) 0.0172(5) 0.0187(5) -0.0036(4) 0.0002(4) -0.0019(4)
C6 0.0155(5) 0.0176(5) 0.0139(5) -0.0026(4) 0.0001(4) 0.0003(4)
C7 0.0154(5) 0.0215(5) 0.0168(5) -0.0060(4) 0.0026(4) -0.0022(4)
C8 0.0164(6) 0.0336(7) 0.0304(7) -0.0119(5) 0.0018(5) -0.0006(5)
C9 0.0191(5) 0.0227(6) 0.0177(5) -0.0075(4) 0.0056(4) -0.0026(4)
C10 0.0265(6) 0.0256(6) 0.0247(6) -0.0072(5) 0.0026(5) 0.0008(5)
C11 0.0339(7) 0.0233(6) 0.0314(7) -0.0091(5) 0.0101(6) -0.0012(5)
C12 0.0375(8) 0.0279(7) 0.0300(7) -0.0145(5) 0.0088(6) -0.0112(6)
C13 0.0293(7) 0.0347(7) 0.0253(6) -0.0122(5) 0.0023(5) -0.0092(5)
C14 0.0227(6) 0.0265(6) 0.0217(6) -0.0076(5) 0.0007(5) -0.0036(5)
C15 0.0544(10) 0.0246(7) 0.0542(10) -0.0102(7) 0.0044(8) 0.0056(7)
C16 0.0468(10) 0.0544(10) 0.0440(9) -0.0185(8) -0.0157(8) -0.0132(8)
C17 0.0222(6) 0.0224(6) 0.0155(5) -0.0046(4) 0.0015(4) -0.0079(4)
C18 0.0286(7) 0.0331(7) 0.0204(6) -0.0074(5) 0.0061(5) -0.0119(5)
C19 0.0420(8) 0.0392(8) 0.0160(6) -0.0031(5) 0.0039(5) -0.0219(6)
C20 0.0465(8) 0.0306(7) 0.0193(6) 0.0034(5) -0.0073(6) -0.0168(6)
C21 0.0323(7) 0.0235(6) 0.0227(6) -0.0018(5) -0.0076(5) -0.0097(5)
C22 0.0247(6) 0.0222(6) 0.0168(5) -0.0022(4) 0.0002(4) -0.0064(4)
C23 0.0577(11) 0.0653(11) 0.0214(7) 0.0004(7) 0.0112(7) -0.0290(9)
C24 0.0398(8) 0.0265(7) 0.0377(8) 0.0036(6) -0.0141(6) -0.0022(6)
C25 0.0160(5) 0.0212(5) 0.0146(5) -0.0038(4) -0.0003(4) -0.0014(4)
C26 0.0162(6) 0.0387(7) 0.0219(6) -0.0064(5) -0.0010(4) -0.0011(5)
C27 0.0181(5) 0.0229(6) 0.0141(5) -0.0050(4) -0.0012(4) -0.0020(4)
C28 0.0197(6) 0.0261(6) 0.0161(5) -0.0053(4) -0.0011(4) 0.0003(4)
C29 0.0213(6) 0.0342(7) 0.0190(6) -0.0103(5) 0.0014(5) -0.0023(5)
C30 0.0300(7) 0.0410(8) 0.0148(6) -0.0043(5) 0.0033(5) -0.0055(6)
C31 0.0328(7) 0.0330(7) 0.0185(6) 0.0012(5) -0.0020(5) -0.0023(5)
C32 0.0254(6) 0.0286(6) 0.0196(6) -0.0021(5) -0.0008(5) 0.0033(5)
C33 0.0291(7) 0.0487(9) 0.0274(7) -0.0144(6) 0.0062(5) 0.0050(6)
C34 0.0556(10) 0.0451(9) 0.0257(7) 0.0104(6) -0.0007(7) 0.0046(8)
C35 0.0254(6) 0.0204(6) 0.0166(5) -0.0047(4) 0.0058(4) -0.0024(4)
C36 0.0297(7) 0.0231(6) 0.0196(6) -0.0012(5) 0.0039(5) 0.0025(5)
C37 0.0483(9) 0.0294(7) 0.0253(7) 0.0035(5) 0.0126(6) 0.0123(6)
C38 0.0750(12) 0.0186(6) 0.0373(8) 0.0000(6) 0.0231(8) 0.0027(7)
C39 0.0621(11) 0.0258(7) 0.0349(8) -0.0108(6) 0.0193(7) -0.0153(7)
C40 0.0378(8) 0.0290(7) 0.0247(6) -0.0097(5) 0.0080(5) -0.0118(6)
C41 0.0926(17) 0.0379(10) 0.0695(13) -0.0252(9) 0.0286(12) -0.0349(10)
C42 0.0600(11) 0.0472(10) 0.0396(9) 0.0140(7) 0.0073(8) 0.0271(8)

loop_
_atom_type_symbol
_atom_type_description
_atom_type_scat_dispersion_real
_atom_type_scat_dispersion_imag
_atom_type_scat_source
C C 0.0033 0.0016 'International Tables Vol C Tables 4.2.6.8 and 6.1.1.4'
H H 0.0000 0.0000 'International Tables Vol C Tables 4.2.6.8 and 6.1.1.4'
N N 0.0061 0.0033 'International Tables Vol C Tables 4.2.6.8 and 6.1.1.4'

loop_
_geom_angle_atom_site_label_1
_geom_angle_atom_site_label_2
_geom_angle_atom_site_label_3
_geom_angle
C1 N1 H1 113.6(11)
C1 N1 H2 113.0(11)
H1 N1 H2 110.9(15)
N1 C1 C6 119.88(10)
N1 C1 C2 120.07(10)
C6 C1 C2 120.03(10)
C3 C2 C1 118.35(10)
C3 C2 C25 120.41(10)
C1 C2 C25 121.17(10)
C4 C3 C2 121.72(10)
C4 C3 H3 119.1
C2 C3 H3 119.1
C3 C4 C5 119.37(11)
C3 C4 H4 120.3
C5 C4 H4 120.3
C4 C5 C6 121.52(10)
C4 C5 H5 119.2
C6 C5 H5 119.2
C5 C6 C1 118.56(10)
C5 C6 C7 120.31(10)
C1 C6 C7 121.12(10)
C17 C7 C6 110.99(9)
C17 C7 C9 107.10(9)
C6 C7 C9 110.75(9)
C17 C7 C8 111.22(10)
C6 C7 C8 108.63(9)
C9 C7 C8 108.10(9)
C7 C8 H8A 109.5
C7 C8 H8B 109.5
H8A C8 H8B 109.5
C7 C8 H8C 109.5
H8A C8 H8C 109.5
H8B C8 H8C 109.5
C10 C9 C14 117.94(11)
C10 C9 C7 120.77(11)
C14 C9 C7 121.29(11)
C9 C10 C11 121.62(13)
C9 C10 H10 119.2
C11 C10 H10 119.2
C12 C11 C10 118.56(13)
C12 C11 C15 121.12(13)
C10 C11 C15 120.32(14)
C13 C12 C11 121.68(12)
C13 C12 H12 119.2
C11 C12 H12 119.2
C12 C13 C14 118.59(13)
C12 C13 C16 121.32(13)
C14 C13 C16 120.09(14)
C13 C14 C9 121.60(12)
C13 C14 H14 119.2
C9 C14 H14 119.2
C11 C15 H15A 109.5
C11 C15 H15B 109.5
H15A C15 H15B 109.5
C11 C15 H15C 109.5
H15A C15 H15C 109.5
H15B C15 H15C 109.5
C13 C16 H16A 109.5
C13 C16 H16B 109.5
H16A C16 H16B 109.5
C13 C16 H16C 109.5
H16A C16 H16C 109.5
H16B C16 H16C 109.5
C22 C17 C18 118.14(12)
C22 C17 C7 121.01(10)
C18 C17 C7 120.56(11)
C19 C18 C17 121.40(13)
C19 C18 H18 119.3
C17 C18 H18 119.3
C20 C19 C18 119.02(12)
C20 C19 C23 121.53(14)
C18 C19 C23 119.45(15)
C19 C20 C21 121.29(13)
C19 C20 H20 119.4
C21 C20 H20 119.4
C22 C21 C20 118.36(13)
C22 C21 C24 119.89(12)
C20 C21 C24 121.75(13)
C17 C22 C21 121.78(12)
C17 C22 H22 119.1
C21 C22 H22 119.1
C19 C23 H23A 109.5
C19 C23 H23B 109.5
H23A C23 H23B 109.5
C19 C23 H23C 109.5
H23A C23 H23C 109.5
H23B C23 H23C 109.5
C21 C24 H24A 109.5
C21 C24 H24B 109.5
H24A C24 H24B 109.5
C21 C24 H24C 109.5
H24A C24 H24C 109.5
H24B C24 H24C 109.5
C35 C25 C2 111.88(9)
C35 C25 C27 107.29(9)
C2 C25 C27 110.48(9)
C35 C25 C26 111.14(10)
C2 C25 C26 107.40(9)
C27 C25 C26 108.62(9)
C25 C26 H26A 109.5
C25 C26 H26B 109.5
H26A C26 H26B 109.5
C25 C26 H26C 109.5
H26A C26 H26C 109.5
H26B C26 H26C 109.5
C32 C27 C28 117.60(11)
C32 C27 C25 120.68(10)
C28 C27 C25 121.71(10)
C29 C28 C27 121.89(11)
C29 C28 H28 119.1
C27 C28 H28 119.1
C30 C29 C28 118.66(12)
C30 C29 C33 120.94(12)
C28 C29 C33 120.40(12)
C31 C30 C29 121.18(12)
C31 C30 H30 119.4
C29 C30 H30 119.4
C30 C31 C32 118.87(12)
C30 C31 C34 120.95(13)
C32 C31 C34 120.18(13)
C27 C32 C31 121.80(12)
C27 C32 H32 119.1
C31 C32 H32 119.1
C29 C33 H33A 109.5
C29 C33 H33B 109.5
H33A C33 H33B 109.5
C29 C33 H33C 109.5
H33A C33 H33C 109.5
H33B C33 H33C 109.5
C31 C34 H34A 109.5
C31 C34 H34B 109.5
H34A C34 H34B 109.5
C31 C34 H34C 109.5
H34A C34 H34C 109.5
H34B C34 H34C 109.5
C36 C35 C40 118.24(12)
C36 C35 C25 121.12(11)
C40 C35 C25 120.46(12)
C37 C36 C35 121.46(13)
C37 C36 H36 119.3
C35 C36 H36 119.3
C38 C37 C36 118.53(15)
C38 C37 C42 121.29(15)
C36 C37 C42 120.17(16)
C39 C38 C37 121.60(14)
C39 C38 H38 119.2
C37 C38 H38 119.2
C38 C39 C40 118.91(14)
C38 C39 C41 121.09(17)
C40 C39 C41 119.99(19)
C39 C40 C35 121.25(15)
C39 C40 H40 119.4
C35 C40 H40 119.4
C39 C41 H41A 109.5
C39 C41 H41B 109.5
H41A C41 H41B 109.5
C39 C41 H41C 109.5
H41A C41 H41C 109.5
H41B C41 H41C 109.5
C37 C42 H42A 109.5
C37 C42 H42B 109.5
H42A C42 H42B 109.5
C37 C42 H42C 109.5
H42A C42 H42C 109.5
H42B C42 H42C 109.5

loop_
_geom_bond_atom_site_label_1
_geom_bond_atom_site_label_2
_geom_bond_distance
N1 C1 1.4049(14)
N1 H1 0.874(17)
N1 H2 0.887(19)
C1 C6 1.4190(15)
C1 C2 1.4193(15)
C2 C3 1.3912(16)
C2 C25 1.5496(15)
C3 C4 1.3855(16)
C3 H3 0.9500
C4 C5 1.3871(16)
C4 H4 0.9500
C5 C6 1.3901(16)
C5 H5 0.9500
C6 C7 1.5480(15)
C7 C17 1.5388(17)
C7 C9 1.5482(16)
C7 C8 1.5520(16)
C8 H8A 0.9800
C8 H8B 0.9800
C8 H8C 0.9800
C9 C10 1.3940(18)
C9 C14 1.3984(17)
C10 C11 1.3987(18)
C10 H10 0.9500
C11 C12 1.388(2)
C11 C15 1.507(2)
C12 C13 1.385(2)
C12 H12 0.9500
C13 C14 1.3971(17)
C13 C16 1.513(2)
C14 H14 0.9500
C15 H15A 0.9800
C15 H15B 0.9800
C15 H15C 0.9800
C16 H16A 0.9800
C16 H16B 0.9800
C16 H16C 0.9800
C17 C22 1.3936(18)
C17 C18 1.3959(16)
C18 C19 1.391(2)
C18 H18 0.9500
C19 C20 1.387(2)
C19 C23 1.5121(19)
C20 C21 1.3950(19)
C20 H20 0.9500
C21 C22 1.3945(18)
C21 C24 1.502(2)
C22 H22 0.9500
C23 H23A 0.9800
C23 H23B 0.9800
C23 H23C 0.9800
C24 H24A 0.9800
C24 H24B 0.9800
C24 H24C 0.9800
C25 C35 1.5381(16)
C25 C27 1.5503(15)
C25 C26 1.5523(16)
C26 H26A 0.9800
C26 H26B 0.9800
C26 H26C 0.9800
C27 C32 1.3945(17)
C27 C28 1.3976(16)
C28 C29 1.3944(17)
C28 H28 0.9500
C29 C30 1.391(2)
C29 C33 1.5053(18)
C30 C31 1.386(2)
C30 H30 0.9500
C31 C32 1.3958(18)
C31 C34 1.512(2)
C32 H32 0.9500
C33 H33A 0.9800
C33 H33B 0.9800
C33 H33C 0.9800
C34 H34A 0.9800
C34 H34B 0.9800
C34 H34C 0.9800
C35 C36 1.3962(18)
C35 C40 1.3980(17)
C36 C37 1.3933(18)
C36 H36 0.9500
C37 C38 1.390(3)
C37 C42 1.507(2)
C38 C39 1.384(3)
C38 H38 0.9500
C39 C40 1.392(2)
C39 C41 1.518(2)
C40 H40 0.9500
C41 H41A 0.9800
C41 H41B 0.9800
C41 H41C 0.9800
C42 H42A 0.9800
C42 H42B 0.9800
C42 H42C 0.9800
